data_4328096
loop_
_publ_author_name
'Stephen A. DiFranco'
'Nicholas A. Maciulis'
'Richard J. Staples'
'Rami J. Batrice'
'Aaron L. Odom'

_publ_section_title
;
 Evaluation of Donor and Steric Properties of Anionic Ligands on High
 Valent Transition Metals
;
_journal_name_full 'Inorganic Chemistry'
_journal_page_first 1187
_journal_page_last 1200
_journal_paper_doi 10.1021/ic202524r
_journal_volume 51
_journal_year 2012
_chemical_absolute_configuration ad
_chemical_formula_moiety 'C13 H28 Cr F3 N3 O3 S'
_chemical_formula_sum 'C13 H28 Cr F3 N3 O3 S'
_chemical_formula_weight 415.44
_chemical_name_common NCr(NiPr2)2(OTf)
_chemical_properties_physical 'air-sensitive, moisture-sensitive, oxygen-sensitive'
_space_group_IT_number 2
_symmetry_cell_setting triclinic
_symmetry_Int_Tables_number 2
_symmetry_space_group_name_Hall '-P 1'
_symmetry_space_group_name_H-M 'P -1'
_atom_sites_solution_hydrogens geom
_atom_sites_solution_primary direct
_atom_sites_solution_secondary difmap
_audit_creation_method SHELXL-97
_cell_angle_alpha 86.612(3)
_cell_angle_beta 87.955(3)
_cell_angle_gamma 65.425(2)
_cell_formula_units_Z 2
_cell_length_a 9.1995(4)
_cell_length_b 9.6119(4)
_cell_length_c 12.5044(4)
_cell_measurement_reflns_used 3382
_cell_measurement_temperature 173(2)
_cell_measurement_theta_max 25.203
_cell_measurement_theta_min 2.435
_cell_volume 1003.71(7)
_computing_cell_refinement 'APEX2 (BRUKER, V2008.5-0, 2006)'
_computing_data_collection 'COSMO (BRUKER, V1.58, 2006)'
_computing_data_reduction 'SAINT (BRUKER, V7.34A, 2006)'
_computing_molecular_graphics 'SHELXTL (Sheldrick, Acta Cryst. A64 2008, 112-122)'
_computing_publication_material 'SHELXTL (Sheldrick, Acta Cryst. A64 2008, 112-122)'
_computing_structure_refinement 'SHELXL (Sheldrick, Acta Cryst. A64 2008, 112-122)'
_computing_structure_solution 'SHELXS (Sheldrick, Acta Cryst. A64 2008, 112-122)'
_diffrn_ambient_temperature 173(2)
_diffrn_detector_area_resol_mean 836.6
_diffrn_measured_fraction_theta_full 0.990
_diffrn_measured_fraction_theta_max 0.990
_diffrn_measurement_method '\w,and/f 0.5 deg'
_diffrn_radiation_monochromator graphite
_diffrn_radiation_probe x-ray
_diffrn_radiation_type MoK\a
_diffrn_radiation_wavelength 0.71073
_diffrn_reflns_av_R_equivalents 0.0527
_diffrn_reflns_av_sigmaI/netI 0.0698
_diffrn_reflns_limit_h_max 11
_diffrn_reflns_limit_h_min -11
_diffrn_reflns_limit_k_max 11
_diffrn_reflns_limit_k_min -11
_diffrn_reflns_limit_l_max 14
_diffrn_reflns_limit_l_min -15
_diffrn_reflns_number 8083
_diffrn_reflns_theta_full 25.29
_diffrn_reflns_theta_max 25.29
_diffrn_reflns_theta_min 1.63
_diffrn_source 'fine-focus sealed tube'
_diffrn_source_type 'sealed tube'
_exptl_absorpt_coefficient_mu 0.715
_exptl_absorpt_correction_T_max 0.9267
_exptl_absorpt_correction_T_min 0.8398
_exptl_absorpt_correction_type multi-scan
_exptl_absorpt_process_details SADABS
_exptl_crystal_colour 'red orange'
_exptl_crystal_density_diffrn 1.375
_exptl_crystal_description chunk
_exptl_crystal_F_000 436
_exptl_crystal_recrystallization_method 'cold pentane'
_exptl_crystal_size_max 0.25
_exptl_crystal_size_mid 0.16
_exptl_crystal_size_min 0.11
_refine_diff_density_max 0.675
_refine_diff_density_min -0.728
_refine_diff_density_rms 0.081
_refine_ls_extinction_method none
_refine_ls_goodness_of_fit_ref 1.084
_refine_ls_hydrogen_treatment constr
_refine_ls_matrix_type full
_refine_ls_number_parameters 225
_refine_ls_number_reflns 3615
_refine_ls_number_restraints 0
_refine_ls_restrained_S_all 1.084
_refine_ls_R_factor_all 0.0762
_refine_ls_R_factor_gt 0.0582
_refine_ls_shift/su_max 0.000
_refine_ls_shift/su_mean 0.000
_refine_ls_structure_factor_coef Fsqd
_refine_ls_weighting_details 'calc w=1/[\s^2^(Fo^2^)+(0.0844P)^2^+0.3211P] where P=(Fo^2^+2Fc^2^)/3'
_refine_ls_weighting_scheme calc
_refine_ls_wR_factor_gt 0.1585
_refine_ls_wR_factor_ref 0.1698
_reflns_number_gt 2688
_reflns_number_total 3615
_reflns_threshold_expression >2sigma(I)
_cod_data_source_file ic202524r_si_003_22.cif
_cod_data_source_block sd10feb2010_0m
_cod_database_code 4328096
_contact_crystallographer_name 'Richard Staples'
_contact_crystallographer_email xraystaples@chemistry.msu.com

loop_
_symmetry_equiv_pos_as_xyz
'x, y, z'
'-x, -y, -z'

loop_
_atom_site_label
_atom_site_type_symbol
_atom_site_fract_x
_atom_site_fract_y
_atom_site_fract_z
_atom_site_U_iso_or_equiv
_atom_site_adp_type
_atom_site_occupancy
_atom_site_symmetry_multiplicity
_atom_site_calc_flag
_atom_site_refinement_flags
Cr1 Cr 0.39685(8) 0.63645(7) 0.72358(5) 0.0371(2) Uani 1 1 d .
S1 S 0.72917(13) 0.37456(13) 0.79758(9) 0.0449(3) Uani 1 1 d .
F3 F 0.8862(4) 0.1117(4) 0.7137(3) 0.0931(11) Uani 1 1 d .
F1 F 0.6623(4) 0.2469(4) 0.6392(2) 0.0756(9) Uani 1 1 d .
F2 F 0.6671(5) 0.1345(4) 0.7928(2) 0.0811(10) Uani 1 1 d .
O1 O 0.5539(3) 0.4650(3) 0.8053(2) 0.0465(7) Uani 1 1 d .
O3 O 0.7961(4) 0.3164(4) 0.9007(3) 0.0624(9) Uani 1 1 d .
O2 O 0.8067(4) 0.4428(4) 0.7261(3) 0.0659(9) Uani 1 1 d .
C21 C 0.4261(6) 0.9339(5) 0.7105(3) 0.0497(11) Uani 1 1 d .
H21 H 0.4238 1.0081 0.7618 0.060 Uiso 1 1 calc R
C311 C 0.2158(6) 0.4635(6) 0.5691(4) 0.0642(14) Uani 1 1 d .
H31A H 0.3007 0.4827 0.5341 0.096 Uiso 1 1 calc R
H31B H 0.1484 0.4530 0.5162 0.096 Uiso 1 1 calc R
H31C H 0.2602 0.3708 0.6133 0.096 Uiso 1 1 calc R
N1 N 0.4396(4) 0.6405(4) 0.6034(3) 0.0438(8) Uani 1 1 d .
C1 C 0.7366(6) 0.2083(6) 0.7322(4) 0.0566(12) Uani 1 1 d .
C312 C 0.0490(6) 0.7477(6) 0.5736(4) 0.0556(12) Uani 1 1 d .
H31D H -0.0105 0.8291 0.6199 0.083 Uiso 1 1 calc R
H31E H -0.0204 0.7427 0.5198 0.083 Uiso 1 1 calc R
H31F H 0.1347 0.7668 0.5397 0.083 Uiso 1 1 calc R
C211 C 0.5885(7) 0.8733(6) 0.6562(4) 0.0629(13) Uani 1 1 d .
H21A H 0.6692 0.8173 0.7080 0.094 Uiso 1 1 calc R
H21B H 0.6085 0.9574 0.6248 0.094 Uiso 1 1 calc R
H21C H 0.5910 0.8067 0.6012 0.094 Uiso 1 1 calc R
C221 C 0.5218(6) 0.8117(6) 0.9428(4) 0.0596(13) Uani 1 1 d .
H22A H 0.6072 0.7169 0.9236 0.089 Uiso 1 1 calc R
H22B H 0.5064 0.8113 1.0191 0.089 Uiso 1 1 calc R
H22C H 0.5485 0.8954 0.9196 0.089 Uiso 1 1 calc R
C32 C 0.1557(5) 0.5897(5) 0.8375(3) 0.0479(11) Uani 1 1 d .
H32 H 0.2304 0.5992 0.8875 0.057 Uiso 1 1 calc R
C212 C 0.2930(7) 1.0165(6) 0.6312(4) 0.0672(14) Uani 1 1 d .
H21D H 0.2911 0.9457 0.5808 0.101 Uiso 1 1 calc R
H21E H 0.3110 1.0981 0.5937 0.101 Uiso 1 1 calc R
H21F H 0.1924 1.0580 0.6689 0.101 Uiso 1 1 calc R
C222 C 0.2261(6) 0.9782(5) 0.9147(4) 0.0573(12) Uani 1 1 d .
H22D H 0.2503 1.0638 0.8932 0.086 Uiso 1 1 calc R
H22E H 0.2049 0.9785 0.9905 0.086 Uiso 1 1 calc R
H22F H 0.1337 0.9856 0.8772 0.086 Uiso 1 1 calc R
C31 C 0.1170(5) 0.5973(5) 0.6388(3) 0.0454(10) Uani 1 1 d .
H31 H 0.0276 0.5782 0.6704 0.055 Uiso 1 1 calc R
C321 C 0.1608(7) 0.4302(6) 0.8573(4) 0.0658(14) Uani 1 1 d .
H32A H 0.0845 0.4186 0.8123 0.099 Uiso 1 1 calc R
H32B H 0.1351 0.4162 0.9311 0.099 Uiso 1 1 calc R
H32C H 0.2660 0.3551 0.8410 0.099 Uiso 1 1 calc R
C322 C -0.0081(6) 0.7158(6) 0.8604(4) 0.0642(13) Uani 1 1 d .
H32D H -0.0087 0.8134 0.8386 0.096 Uiso 1 1 calc R
H32E H -0.0316 0.7133 0.9357 0.096 Uiso 1 1 calc R
H32F H -0.0876 0.7001 0.8212 0.096 Uiso 1 1 calc R
C22 C 0.3676(5) 0.8303(5) 0.8885(3) 0.0434(10) Uani 1 1 d .
H22 H 0.3417 0.7461 0.9173 0.052 Uiso 1 1 calc R
N3 N 0.2163(4) 0.6047(4) 0.7268(2) 0.0372(7) Uani 1 1 d .
N2 N 0.3988(4) 0.8085(4) 0.7718(2) 0.0382(8) Uani 1 1 d .

loop_
_atom_site_aniso_label
_atom_site_aniso_U_11
_atom_site_aniso_U_22
_atom_site_aniso_U_33
_atom_site_aniso_U_23
_atom_site_aniso_U_13
_atom_site_aniso_U_12
Cr1 0.0359(4) 0.0387(4) 0.0377(4) -0.0056(3) 0.0010(3) -0.0161(3)
S1 0.0391(6) 0.0478(6) 0.0467(6) 0.0007(5) -0.0052(5) -0.0170(5)
F3 0.078(2) 0.067(2) 0.097(3) -0.0188(18) 0.0182(19) 0.0068(18)
F1 0.099(3) 0.076(2) 0.0497(16) -0.0152(14) -0.0090(16) -0.0329(19)
F2 0.128(3) 0.0663(19) 0.0675(19) -0.0075(15) 0.0088(19) -0.058(2)
O1 0.0416(17) 0.0446(16) 0.0501(17) -0.0013(13) -0.0007(13) -0.0146(14)
O3 0.059(2) 0.076(2) 0.0480(18) 0.0051(16) -0.0172(16) -0.0238(18)
O2 0.052(2) 0.078(2) 0.075(2) 0.0148(19) -0.0028(17) -0.0364(19)
C21 0.067(3) 0.043(2) 0.046(2) -0.0047(19) 0.005(2) -0.030(2)
C311 0.060(3) 0.065(3) 0.069(3) -0.028(3) -0.004(3) -0.025(3)
N1 0.049(2) 0.052(2) 0.0351(18) -0.0109(15) 0.0051(15) -0.0250(18)
C1 0.062(3) 0.050(3) 0.050(3) -0.005(2) 0.001(2) -0.015(2)
C312 0.052(3) 0.064(3) 0.049(2) 0.005(2) -0.014(2) -0.022(2)
C211 0.066(3) 0.073(3) 0.064(3) -0.007(3) 0.013(3) -0.044(3)
C221 0.067(3) 0.072(3) 0.042(2) -0.013(2) -0.005(2) -0.029(3)
C32 0.047(3) 0.063(3) 0.039(2) 0.002(2) -0.0008(19) -0.029(2)
C212 0.080(4) 0.054(3) 0.065(3) 0.017(2) -0.008(3) -0.027(3)
C222 0.061(3) 0.055(3) 0.048(3) -0.015(2) 0.010(2) -0.016(2)
C31 0.041(2) 0.052(3) 0.047(2) -0.0078(19) -0.0030(19) -0.022(2)
C321 0.063(3) 0.072(3) 0.072(3) 0.022(3) -0.010(3) -0.039(3)
C322 0.054(3) 0.080(4) 0.052(3) -0.004(3) 0.014(2) -0.021(3)
C22 0.053(3) 0.046(2) 0.033(2) -0.0047(17) 0.0030(18) -0.021(2)
N3 0.0393(19) 0.0369(17) 0.0372(17) -0.0010(14) -0.0034(14) -0.0174(15)
N2 0.0396(19) 0.0425(18) 0.0339(16) -0.0067(14) -0.0001(14) -0.0179(16)

loop_
_atom_type_symbol
_atom_type_description
_atom_type_scat_dispersion_real
_atom_type_scat_dispersion_imag
_atom_type_scat_source
C C 0.0033 0.0016 'International Tables Vol C Tables 4.2.6.8 and 6.1.1.4'
H H 0.0000 0.0000 'International Tables Vol C Tables 4.2.6.8 and 6.1.1.4'
N N 0.0061 0.0033 'International Tables Vol C Tables 4.2.6.8 and 6.1.1.4'
O O 0.0106 0.0060 'International Tables Vol C Tables 4.2.6.8 and 6.1.1.4'
F F 0.0171 0.0103 'International Tables Vol C Tables 4.2.6.8 and 6.1.1.4'
S S 0.1246 0.1234 'International Tables Vol C Tables 4.2.6.8 and 6.1.1.4'
Cr Cr 0.3209 0.6236 'International Tables Vol C Tables 4.2.6.8 and 6.1.1.4'

loop_
_geom_angle_atom_site_label_1
_geom_angle_atom_site_label_2
_geom_angle_atom_site_label_3
_geom_angle
N1 Cr1 N2 104.66(17)
N1 Cr1 N3 104.22(17)
N2 Cr1 N3 121.44(15)
N1 Cr1 O1 113.45(17)
N2 Cr1 O1 107.11(14)
N3 Cr1 O1 106.21(13)
O2 S1 O3 119.1(2)
O2 S1 O1 113.4(2)
O3 S1 O1 111.2(2)
O2 S1 C1 105.7(2)
O3 S1 C1 104.6(2)
O1 S1 C1 100.4(2)
S1 O1 Cr1 135.30(19)
N2 C21 C211 111.1(4)
N2 C21 C212 110.6(4)
C211 C21 C212 111.8(4)
N2 C21 H21 107.7
C211 C21 H21 107.7
C212 C21 H21 107.7
C31 C311 H31A 109.5
C31 C311 H31B 109.5
H31A C311 H31B 109.5
C31 C311 H31C 109.5
H31A C311 H31C 109.5
H31B C311 H31C 109.5
F3 C1 F1 107.7(4)
F3 C1 F2 108.1(4)
F1 C1 F2 107.6(4)
F3 C1 S1 110.8(4)
F1 C1 S1 111.7(3)
F2 C1 S1 110.9(3)
C31 C312 H31D 109.5
C31 C312 H31E 109.5
H31D C312 H31E 109.5
C31 C312 H31F 109.5
H31D C312 H31F 109.5
H31E C312 H31F 109.5
C21 C211 H21A 109.5
C21 C211 H21B 109.5
H21A C211 H21B 109.5
C21 C211 H21C 109.5
H21A C211 H21C 109.5
H21B C211 H21C 109.5
C22 C221 H22A 109.5
C22 C221 H22B 109.5
H22A C221 H22B 109.5
C22 C221 H22C 109.5
H22A C221 H22C 109.5
H22B C221 H22C 109.5
N3 C32 C321 109.5(4)
N3 C32 C322 113.0(4)
C321 C32 C322 112.7(4)
N3 C32 H32 107.1
C321 C32 H32 107.1
C322 C32 H32 107.1
C21 C212 H21D 109.5
C21 C212 H21E 109.5
H21D C212 H21E 109.5
C21 C212 H21F 109.5
H21D C212 H21F 109.5
H21E C212 H21F 109.5
C22 C222 H22D 109.5
C22 C222 H22E 109.5
H22D C222 H22E 109.5
C22 C222 H22F 109.5
H22D C222 H22F 109.5
H22E C222 H22F 109.5
N3 C31 C312 110.8(3)
N3 C31 C311 109.7(4)
C312 C31 C311 111.7(4)
N3 C31 H31 108.2
C312 C31 H31 108.2
C311 C31 H31 108.2
C32 C321 H32A 109.5
C32 C321 H32B 109.5
H32A C321 H32B 109.5
C32 C321 H32C 109.5
H32A C321 H32C 109.5
H32B C321 H32C 109.5
C32 C322 H32D 109.5
C32 C322 H32E 109.5
H32D C322 H32E 109.5
C32 C322 H32F 109.5
H32D C322 H32F 109.5
H32E C322 H32F 109.5
N2 C22 C222 114.1(4)
N2 C22 C221 109.2(4)
C222 C22 C221 112.8(4)
N2 C22 H22 106.7
C222 C22 H22 106.7
C221 C22 H22 106.7
C31 N3 C32 115.6(3)
C31 N3 Cr1 130.7(3)
C32 N3 Cr1 113.7(3)
C22 N2 C21 115.2(3)
C22 N2 Cr1 115.9(3)
C21 N2 Cr1 128.9(3)

loop_
_geom_bond_atom_site_label_1
_geom_bond_atom_site_label_2
_geom_bond_distance
Cr1 N1 1.543(3)
Cr1 N2 1.801(3)
Cr1 N3 1.808(3)
Cr1 O1 1.942(3)
S1 O2 1.419(3)
S1 O3 1.428(3)
S1 O1 1.483(3)
S1 C1 1.813(5)
F3 C1 1.323(6)
F1 C1 1.324(5)
F2 C1 1.329(6)
C21 N2 1.494(5)
C21 C211 1.511(7)
C21 C212 1.516(7)
C21 H21 0.9800
C311 C31 1.530(6)
C311 H31A 0.9600
C311 H31B 0.9600
C311 H31C 0.9600
C312 C31 1.514(6)
C312 H31D 0.9600
C312 H31E 0.9600
C312 H31F 0.9600
C211 H21A 0.9600
C211 H21B 0.9600
C211 H21C 0.9600
C221 C22 1.533(6)
C221 H22A 0.9600
C221 H22B 0.9600
C221 H22C 0.9600
C32 N3 1.494(5)
C32 C321 1.520(7)
C32 C322 1.521(7)
C32 H32 0.9800
C212 H21D 0.9600
C212 H21E 0.9600
C212 H21F 0.9600
C222 C22 1.520(6)
C222 H22D 0.9600
C222 H22E 0.9600
C222 H22F 0.9600
C31 N3 1.479(5)
C31 H31 0.9800
C321 H32A 0.9600
C321 H32B 0.9600
C321 H32C 0.9600
C322 H32D 0.9600
C322 H32E 0.9600
C322 H32F 0.9600
C22 N2 1.487(5)
C22 H22 0.9800

loop_
_geom_torsion_atom_site_label_1
_geom_torsion_atom_site_label_2
_geom_torsion_atom_site_label_3
_geom_torsion_atom_site_label_4
_geom_torsion
O2 S1 O1 Cr1 13.3(4)
O3 S1 O1 Cr1 150.7(3)
C1 S1 O1 Cr1 -99.0(3)
N1 Cr1 O1 S1 31.0(3)
N2 Cr1 O1 S1 -84.0(3)
N3 Cr1 O1 S1 144.9(3)
O2 S1 C1 F3 59.8(4)
O3 S1 C1 F3 -66.8(4)
O1 S1 C1 F3 177.9(3)
O2 S1 C1 F1 -60.3(4)
O3 S1 C1 F1 173.2(4)
O1 S1 C1 F1 57.9(4)
O2 S1 C1 F2 179.8(3)
O3 S1 C1 F2 53.3(4)
O1 S1 C1 F2 -62.1(4)
C312 C31 N3 C32 115.7(4)
C311 C31 N3 C32 -120.5(4)
C312 C31 N3 Cr1 -61.6(5)
C311 C31 N3 Cr1 62.2(5)
C321 C32 N3 C31 65.7(5)
C322 C32 N3 C31 -60.9(5)
C321 C32 N3 Cr1 -116.6(3)
C322 C32 N3 Cr1 116.8(4)
N1 Cr1 N3 C31 -5.2(4)
N2 Cr1 N3 C31 112.2(3)
O1 Cr1 N3 C31 -125.3(3)
N1 Cr1 N3 C32 177.5(3)
N2 Cr1 N3 C32 -65.1(3)
O1 Cr1 N3 C32 57.4(3)
C222 C22 N2 C21 57.0(5)
C221 C22 N2 C21 -70.4(5)
C222 C22 N2 Cr1 -122.5(4)
C221 C22 N2 Cr1 110.2(3)
C211 C21 N2 C22 120.9(4)
C212 C21 N2 C22 -114.5(4)
C211 C21 N2 Cr1 -59.8(5)
C212 C21 N2 Cr1 64.9(5)
N1 Cr1 N2 C22 -177.5(3)
N3 Cr1 N2 C22 65.2(3)
O1 Cr1 N2 C22 -56.8(3)
N1 Cr1 N2 C21 3.1(4)
N3 Cr1 N2 C21 -114.1(4)
O1 Cr1 N2 C21 123.8(4)

loop_
_cod_related_entry_id
_cod_related_entry_database
_cod_related_entry_code
1 ChemSpider 30661212
